data_7018708
loop_
_publ_author_name
'Abrahams, Brendan F.'
'Abrahams, Carmel T.'
'Haywood, Marissa G.'
'Hudson, Timothy A.'
'Moubaraki, Boujemaa'
'Murray, Keith S.'
'Robson, Richard'

_publ_section_title
;
 3d-Metal derivatives of the [Cu(I)(SO(3))(4)](7-) ion: structure and
 magnetism.
;
_journal_issue 14
_journal_name_full 'Dalton transactions (Cambridge, England : 2003)'
_journal_page_first 4091
_journal_page_last 4099
_journal_paper_doi 10.1039/c2dt12337a
_journal_volume 41
_journal_year 2012
_chemical_formula_moiety '(Cu1 S4 O12 7-)2, (Mn1 2+), (Na12 H16 O8 12+)'
_chemical_formula_sum 'Cu2 H16 Mn Na12 O32 S8'
_chemical_formula_weight 1242.51
_chemical_name_systematic
;
?
;
_space_group_IT_number 14
_symmetry_cell_setting monoclinic
_symmetry_space_group_name_Hall '-P 2yn'
_symmetry_space_group_name_H-M 'P 1 21/n 1'
_atom_sites_solution_hydrogens geom
_atom_sites_solution_primary direct
_atom_sites_solution_secondary difmap
_audit_creation_method SHELXL-97
_cell_angle_alpha 90.00
_cell_angle_beta 91.041(4)
_cell_angle_gamma 90.00
_cell_formula_units_Z 2
_cell_length_a 9.6671(19)
_cell_length_b 12.920(3)
_cell_length_c 13.049(3)
_cell_measurement_reflns_used 1205
_cell_measurement_temperature 130(2)
_cell_measurement_theta_max 24.97
_cell_measurement_theta_min 2.60
_cell_volume 1629.5(6)
_computing_cell_refinement 'Bruker SMART'
_computing_data_collection 'Bruker SMART'
_computing_data_reduction 'Bruker SAINT'
_computing_structure_refinement 'SHELXL-97 (Sheldrick, 1997)'
_computing_structure_solution 'SHELXL-97 (Sheldrick, 1997)'
_diffrn_ambient_temperature 130(2)
_diffrn_measured_fraction_theta_full 0.989
_diffrn_measured_fraction_theta_max 0.989
_diffrn_measurement_device_type 'Bruker area detector'
_diffrn_measurement_method 'phi and omega scans'
_diffrn_radiation_monochromator graphite
_diffrn_radiation_source 'fine-focus sealed tube'
_diffrn_radiation_type MoK\a
_diffrn_radiation_wavelength 0.71073
_diffrn_reflns_av_R_equivalents 0.0637
_diffrn_reflns_av_sigmaI/netI 0.0776
_diffrn_reflns_limit_h_max 10
_diffrn_reflns_limit_h_min -11
_diffrn_reflns_limit_k_max 15
_diffrn_reflns_limit_k_min -14
_diffrn_reflns_limit_l_max 12
_diffrn_reflns_limit_l_min -15
_diffrn_reflns_number 8196
_diffrn_reflns_theta_full 25.17
_diffrn_reflns_theta_max 25.17
_diffrn_reflns_theta_min 2.22
_exptl_absorpt_coefficient_mu 2.464
_exptl_absorpt_correction_T_max 1.0000
_exptl_absorpt_correction_T_min 0.729131
_exptl_absorpt_correction_type multi-scan
_exptl_absorpt_process_details
;
SHELDRICK G. M. SADABS
;
_exptl_crystal_colour colourless
_exptl_crystal_density_diffrn 2.532
_exptl_crystal_density_method 'not measured'
_exptl_crystal_description multifaceted
_exptl_crystal_F_000 1230
_exptl_crystal_size_max 0.10
_exptl_crystal_size_mid 0.10
_exptl_crystal_size_min 0.10
_refine_diff_density_max 0.867
_refine_diff_density_min -0.760
_refine_diff_density_rms 0.156
_refine_ls_extinction_method none
_refine_ls_goodness_of_fit_ref 1.047
_refine_ls_hydrogen_treatment mixed
_refine_ls_matrix_type full
_refine_ls_number_parameters 273
_refine_ls_number_reflns 2896
_refine_ls_number_restraints 6
_refine_ls_restrained_S_all 1.046
_refine_ls_R_factor_all 0.0677
_refine_ls_R_factor_gt 0.0481
_refine_ls_shift/su_max 0.000
_refine_ls_shift/su_mean 0.000
_refine_ls_structure_factor_coef Fsqd
_refine_ls_weighting_details 'calc w=1/[\s^2^(Fo^2^)+(0.0434P)^2^+1.4894P] where P=(Fo^2^+2Fc^2^)/3'
_refine_ls_weighting_scheme calc
_refine_ls_wR_factor_gt 0.1035
_refine_ls_wR_factor_ref 0.1114
_reflns_number_gt 2239
_reflns_number_total 2896
_reflns_threshold_expression >2sigma(I)
_cod_data_source_file c2dt12337a.txt
_cod_data_source_block mn32081abs
_cod_depositor_comments
;
The following automatic conversions were performed:

'_symmetry_cell_setting' value 'Monoclinic' changed to 'monoclinic'
according to /home/saulius/struct/CIF-dictionaries/cif_core.dic
dictionary named 'cif_core.dic' version 2.4.1 from 2010-06-29.

Automatic conversion script
Id: cif_fix_values 1715 2011-07-08 13:25:40Z adriana 
;
_cod_original_sg_symbol_H-M 'P2(1)/n '
_cod_original_formula_sum 'H16 Cu2 Mn Na12 O32 S8'
_cod_database_code 7018708

loop_
_symmetry_equiv_pos_as_xyz
'x, y, z'
'-x+1/2, y+1/2, -z+1/2'
'-x, -y, -z'
'x-1/2, -y-1/2, z-1/2'

loop_
_atom_site_label
_atom_site_type_symbol
_atom_site_fract_x
_atom_site_fract_y
_atom_site_fract_z
_atom_site_U_iso_or_equiv
_atom_site_adp_type
_atom_site_occupancy
_atom_site_symmetry_multiplicity
_atom_site_calc_flag
_atom_site_refinement_flags
Mn1 Mn 0.0000 0.5000 1.0000 0.0079(3) Uani 1 2 d S
Cu1 Cu 0.53014(7) 0.75102(5) 0.62574(6) 0.0089(2) Uani 1 1 d .
S1 S -0.11134(14) 0.74641(10) 0.98586(12) 0.0087(3) Uani 1 1 d .
S2 S 0.55890(14) 0.61400(11) 0.72649(11) 0.0083(3) Uani 1 1 d .
S3 S 0.04758(14) 0.38772(10) 0.77893(11) 0.0077(3) Uani 1 1 d .
S4 S 0.22465(14) 0.68681(10) 1.05655(11) 0.0082(3) Uani 1 1 d .
Na1 Na -0.3348(2) 0.54202(17) 0.92370(18) 0.0133(5) Uani 1 1 d .
Na2 Na 0.5181(2) 0.77494(17) 0.94956(18) 0.0126(5) Uani 1 1 d .
Na3 Na -0.0659(2) 0.65184(18) 0.76103(19) 0.0158(5) Uani 1 1 d .
Na4 Na -0.2814(2) 0.40614(17) 0.69930(18) 0.0129(5) Uani 1 1 d .
Na5 Na 0.1512(2) 0.88192(17) 0.88221(18) 0.0124(5) Uani 1 1 d .
Na6 Na 0.2784(2) 0.55648(19) 0.83089(19) 0.0180(6) Uani 1 1 d .
O1 O -0.2510(4) 0.7949(3) 1.0014(3) 0.0133(9) Uani 1 1 d .
O2 O -0.0578(4) 0.7928(3) 0.8880(3) 0.0113(9) Uani 1 1 d .
O3 O 0.4930(4) 0.5172(3) 0.6832(3) 0.0146(9) Uani 1 1 d .
O4 O 0.4965(4) 0.6328(3) 0.8295(3) 0.0116(9) Uani 1 1 d .
O5 O 0.1993(4) 0.3826(3) 0.7531(3) 0.0135(9) Uani 1 1 d .
O6 O 0.2861(4) 0.7563(3) 0.9790(3) 0.0121(9) Uani 1 1 d .
O7 O 0.1952(4) 0.5848(3) 1.0011(3) 0.0115(9) Uani 1 1 d .
O14 O 0.4132(4) 0.3991(3) 0.9212(4) 0.0184(10) Uani 1 1 d D
O16 O -0.1348(4) 0.6327(3) 0.9631(3) 0.0101(9) Uani 1 1 d .
O17 O 0.0305(4) 0.4900(3) 0.8352(3) 0.0098(9) Uani 1 1 d .
O18 O -0.0326(4) 0.3981(3) 0.6802(3) 0.0118(9) Uani 1 1 d .
O19 O -0.0374(4) 0.5949(3) 0.5830(3) 0.0134(9) Uani 1 1 d D
O20 O 0.1803(4) 0.6862(3) 0.7223(3) 0.0149(9) Uani 1 1 d D
O21 O -0.2928(4) 0.5852(3) 0.7487(3) 0.0086(8) Uiso 1 1 d .
O22 O 0.3347(4) 0.6602(3) 1.1366(3) 0.0131(9) Uani 1 1 d .
O23 O -0.1906(4) 1.0071(3) 0.9817(4) 0.0158(10) Uani 1 1 d .
H141 H 0.352(6) 0.356(5) 0.893(6) 0.047(17) Uiso 1 1 d D
H142 H 0.491(5) 0.377(5) 0.894(6) 0.047(17) Uiso 1 1 d D
H191 H -0.011(8) 0.531(3) 0.601(7) 0.07(2) Uiso 1 1 d D
H192 H -0.125(4) 0.598(6) 0.561(6) 0.07(2) Uiso 1 1 d D
H201 H 0.236(5) 0.741(3) 0.716(5) 0.028(14) Uiso 1 1 d D
H202 H 0.173(7) 0.682(5) 0.6537(17) 0.028(14) Uiso 1 1 d D
H231 H -0.128(6) 0.997(4) 0.941(5) 0.007(11) Uiso 1 1 d .
H232 H -0.208(6) 0.946(5) 0.997(5) 0.007(11) Uiso 1 1 d .

loop_
_atom_site_aniso_label
_atom_site_aniso_U_11
_atom_site_aniso_U_22
_atom_site_aniso_U_33
_atom_site_aniso_U_23
_atom_site_aniso_U_13
_atom_site_aniso_U_12
Mn1 0.0039(6) 0.0096(6) 0.0101(7) -0.0005(5) -0.0004(5) 0.0006(5)
Cu1 0.0059(4) 0.0109(4) 0.0097(4) 0.0007(3) -0.0007(3) 0.0001(3)
S1 0.0047(7) 0.0097(7) 0.0115(8) -0.0009(6) -0.0014(6) 0.0007(5)
S2 0.0050(7) 0.0107(7) 0.0093(8) -0.0010(6) -0.0022(6) -0.0002(5)
S3 0.0057(7) 0.0094(7) 0.0082(8) -0.0007(6) -0.0009(6) 0.0001(5)
S4 0.0040(7) 0.0106(7) 0.0099(8) 0.0002(6) -0.0016(6) -0.0003(5)
Na1 0.0089(11) 0.0187(12) 0.0122(13) 0.0031(10) -0.0042(10) 0.0008(9)
Na2 0.0074(11) 0.0175(12) 0.0129(13) 0.0005(10) -0.0013(10) 0.0008(9)
Na3 0.0086(12) 0.0199(13) 0.0189(14) -0.0027(11) -0.0012(10) -0.0019(10)
Na4 0.0105(12) 0.0144(12) 0.0137(13) 0.0015(10) -0.0025(10) 0.0003(9)
Na5 0.0079(11) 0.0142(12) 0.0151(14) 0.0010(10) 0.0009(10) 0.0010(9)
Na6 0.0102(12) 0.0258(14) 0.0180(14) 0.0031(11) -0.0009(10) -0.0046(10)
O1 0.007(2) 0.013(2) 0.020(3) -0.0040(18) -0.0023(18) 0.0040(16)
O2 0.012(2) 0.011(2) 0.012(2) 0.0028(17) -0.0001(18) -0.0005(16)
O3 0.013(2) 0.015(2) 0.016(2) -0.0033(18) -0.0030(18) -0.0024(17)
O4 0.009(2) 0.015(2) 0.011(2) 0.0036(18) 0.0002(17) -0.0013(16)
O5 0.003(2) 0.018(2) 0.020(3) -0.0006(19) 0.0019(18) 0.0029(16)
O6 0.0058(19) 0.017(2) 0.014(2) 0.0027(18) -0.0005(17) 0.0032(16)
O7 0.009(2) 0.012(2) 0.014(2) -0.0035(18) 0.0017(17) 0.0014(16)
O14 0.011(2) 0.026(3) 0.018(3) -0.004(2) 0.003(2) -0.0027(18)
O16 0.007(2) 0.009(2) 0.015(2) -0.0026(17) -0.0044(17) -0.0013(16)
O17 0.012(2) 0.0074(19) 0.010(2) -0.0035(17) -0.0017(17) -0.0011(16)
O18 0.012(2) 0.011(2) 0.012(2) 0.0002(17) -0.0026(18) 0.0012(16)
O19 0.011(2) 0.014(2) 0.015(2) 0.0050(19) -0.0017(19) 0.0034(18)
O20 0.014(2) 0.018(2) 0.012(2) 0.004(2) -0.0005(19) -0.0076(18)
O22 0.0035(19) 0.022(2) 0.013(2) 0.0026(19) -0.0004(17) 0.0038(17)
O23 0.015(2) 0.014(2) 0.019(3) 0.003(2) 0.000(2) 0.0014(19)

loop_
_atom_type_symbol
_atom_type_description
_atom_type_scat_dispersion_real
_atom_type_scat_dispersion_imag
_atom_type_scat_source
O O 0.0106 0.0060 'International Tables Vol C Tables 4.2.6.8 and 6.1.1.4'
H H 0.0000 0.0000 'International Tables Vol C Tables 4.2.6.8 and 6.1.1.4'
Mn Mn 0.3368 0.7283 'International Tables Vol C Tables 4.2.6.8 and 6.1.1.4'
S S 0.1246 0.1234 'International Tables Vol C Tables 4.2.6.8 and 6.1.1.4'
Cu Cu 0.3201 1.2651 'International Tables Vol C Tables 4.2.6.8 and 6.1.1.4'
Na Na 0.0362 0.0249 'International Tables Vol C Tables 4.2.6.8 and 6.1.1.4'

loop_
_geom_angle_atom_site_label_1
_geom_angle_atom_site_label_2
_geom_angle_atom_site_label_3
_geom_angle
_geom_angle_site_symmetry_1
_geom_angle_site_symmetry_3
O17 Mn1 O17 180.000(1) . 3_567
O17 Mn1 O7 84.49(14) . .
O17 Mn1 O7 95.51(14) 3_567 .
O17 Mn1 O7 95.51(14) . 3_567
O17 Mn1 O7 84.49(14) 3_567 3_567
O7 Mn1 O7 180.00(17) . 3_567
O17 Mn1 O16 94.57(14) . 3_567
O17 Mn1 O16 85.43(14) 3_567 3_567
O7 Mn1 O16 83.15(13) . 3_567
O7 Mn1 O16 96.85(13) 3_567 3_567
O17 Mn1 O16 85.43(14) . .
O17 Mn1 O16 94.57(14) 3_567 .
O7 Mn1 O16 96.85(13) . .
O7 Mn1 O16 83.15(13) 3_567 .
O16 Mn1 O16 180.0(2) 3_567 .
O17 Mn1 Na1 97.70(10) . 3_567
O17 Mn1 Na1 82.30(10) 3_567 3_567
O7 Mn1 Na1 42.45(11) . 3_567
O7 Mn1 Na1 137.55(11) 3_567 3_567
O16 Mn1 Na1 42.07(10) 3_567 3_567
O16 Mn1 Na1 137.93(10) . 3_567
O17 Mn1 Na1 82.30(10) . .
O17 Mn1 Na1 97.70(10) 3_567 .
O7 Mn1 Na1 137.55(11) . .
O7 Mn1 Na1 42.45(11) 3_567 .
O16 Mn1 Na1 137.93(10) 3_567 .
O16 Mn1 Na1 42.07(10) . .
Na1 Mn1 Na1 180.0 3_567 .
O17 Mn1 Na6 135.36(10) . 3_567
O17 Mn1 Na6 44.64(10) 3_567 3_567
O7 Mn1 Na6 139.17(11) . 3_567
O7 Mn1 Na6 40.83(11) 3_567 3_567
O16 Mn1 Na6 98.91(11) 3_567 3_567
O16 Mn1 Na6 81.09(11) . 3_567
Na1 Mn1 Na6 120.43(6) 3_567 3_567
Na1 Mn1 Na6 59.57(6) . 3_567
O17 Mn1 Na6 44.64(10) . .
O17 Mn1 Na6 135.36(10) 3_567 .
O7 Mn1 Na6 40.83(11) . .
O7 Mn1 Na6 139.17(11) 3_567 .
O16 Mn1 Na6 81.09(11) 3_567 .
O16 Mn1 Na6 98.91(11) . .
Na1 Mn1 Na6 59.57(6) 3_567 .
Na1 Mn1 Na6 120.43(6) . .
Na6 Mn1 Na6 180.0 3_567 .
O17 Mn1 Na3 39.67(10) . .
O17 Mn1 Na3 140.33(10) 3_567 .
O7 Mn1 Na3 82.89(11) . .
O7 Mn1 Na3 97.11(11) 3_567 .
O16 Mn1 Na3 133.16(11) 3_567 .
O16 Mn1 Na3 46.84(11) . .
Na1 Mn1 Na3 118.33(5) 3_567 .
Na1 Mn1 Na3 61.67(5) . .
Na6 Mn1 Na3 120.19(5) 3_567 .
Na6 Mn1 Na3 59.81(5) . .
O17 Mn1 Na3 140.33(10) . 3_567
O17 Mn1 Na3 39.67(10) 3_567 3_567
O7 Mn1 Na3 97.11(11) . 3_567
O7 Mn1 Na3 82.89(11) 3_567 3_567
O16 Mn1 Na3 46.84(11) 3_567 3_567
O16 Mn1 Na3 133.16(11) . 3_567
Na1 Mn1 Na3 61.67(5) 3_567 3_567
Na1 Mn1 Na3 118.33(5) . 3_567
Na6 Mn1 Na3 59.81(5) 3_567 3_567
Na6 Mn1 Na3 120.19(5) . 3_567
Na3 Mn1 Na3 180.0 . 3_567
S2 Cu1 S4 115.21(6) . 4_675
S2 Cu1 S1 123.87(6) . 4_675
S4 Cu1 S1 99.70(6) 4_675 4_675
S2 Cu1 S3 109.36(6) . 2_556
S4 Cu1 S3 103.13(6) 4_675 2_556
S1 Cu1 S3 103.13(6) 4_675 2_556
O18 S3 O5 107.5(2) . .
O18 S3 O17 106.2(2) . .
O5 S3 O17 105.1(2) . .
O18 S3 Cu1 111.48(16) . 2_546
O5 S3 Cu1 114.56(17) . 2_546
O17 S3 Cu1 111.54(16) . 2_546
O18 S3 Na6 118.13(17) . .
O5 S3 Na6 53.06(16) . .
O17 S3 Na6 52.02(15) . .
Cu1 S3 Na6 130.30(8) 2_546 .
O18 S3 Na4 41.43(16) . .
O5 S3 Na4 148.91(19) . .
O17 S3 Na4 88.69(16) . .
Cu1 S3 Na4 84.50(6) 2_546 .
Na6 S3 Na4 132.67(7) . .
O18 S3 Na2 35.99(15) . 2_546
O5 S3 Na2 87.22(17) . 2_546
O17 S3 Na2 141.45(17) . 2_546
Cu1 S3 Na2 95.08(6) 2_546 2_546
Na6 S3 Na2 127.22(7) . 2_546
Na4 S3 Na2 65.91(6) . 2_546
O6 S4 O22 108.8(2) . .
O6 S4 O7 105.8(2) . .
O22 S4 O7 104.6(2) . .
O6 S4 Cu1 113.90(16) . 4_576
O22 S4 Cu1 112.67(17) . 4_576
O7 S4 Cu1 110.39(15) . 4_576
O6 S4 Na1 118.98(16) . 3_567
O22 S4 Na1 59.97(16) . 3_567
O7 S4 Na1 44.67(16) . 3_567
Cu1 S4 Na1 125.87(7) 4_576 3_567
O6 S4 Na2 33.52(15) . .
O22 S4 Na2 77.14(16) . .
O7 S4 Na2 104.21(16) . .
Cu1 S4 Na2 139.40(7) 4_576 .
Na1 S4 Na2 93.72(6) 3_567 .
O4 S2 O21 105.3(2) . 1_655
O4 S2 O3 107.2(2) . .
O21 S2 O3 105.1(2) 1_655 .
O4 S2 Cu1 110.65(16) . .
O21 S2 Cu1 114.85(15) 1_655 .
O3 S2 Cu1 113.09(18) . .
O4 S2 Na1 53.22(16) . 1_655
O21 S2 Na1 55.24(16) 1_655 1_655
O3 S2 Na1 101.90(18) . 1_655
Cu1 S2 Na1 144.90(8) . 1_655
O4 S2 Na4 116.64(16) . 1_655
O21 S2 Na4 48.49(15) 1_655 1_655
O3 S2 Na4 56.67(16) . 1_655
Cu1 S2 Na4 132.52(7) . 1_655
Na1 S2 Na4 69.98(7) 1_655 1_655
O4 S2 Na6 44.58(16) . .
O21 S2 Na6 133.18(16) 1_655 .
O3 S2 Na6 66.71(16) . .
Cu1 S2 Na6 110.19(7) . .
Na1 S2 Na6 80.49(7) 1_655 .
Na4 S2 Na6 106.14(7) 1_655 .
O1 S1 O2 105.7(2) . .
O1 S1 O16 107.4(2) . .
O2 S1 O16 105.7(2) . .
O1 S1 Cu1 114.56(18) . 4_576
O2 S1 Cu1 117.72(16) . 4_576
O16 S1 Cu1 105.01(16) . 4_576
O1 S1 Na3 114.77(18) . .
O2 S1 Na3 47.53(16) . .
O16 S1 Na3 58.34(16) . .
Cu1 S1 Na3 130.66(7) 4_576 .
O1 S1 Na4 64.64(17) . 2_456
O2 S1 Na4 41.18(15) . 2_456
O16 S1 Na4 114.53(17) . 2_456
Cu1 S1 Na4 138.82(7) 4_576 2_456
Na3 S1 Na4 67.62(6) . 2_456
O1 S1 Na5 121.28(17) . .
O2 S1 Na5 35.54(16) . .
O16 S1 Na5 122.27(16) . .
Cu1 S1 Na5 82.42(6) 4_576 .
Na3 S1 Na5 73.52(6) . .
Na4 S1 Na5 67.37(6) 2_456 .
O14 Na1 O16 85.68(16) 3_567 .
O14 Na1 O7 93.43(17) 3_567 3_567
O16 Na1 O7 77.70(15) . 3_567
O14 Na1 O4 93.35(17) 3_567 1_455
O16 Na1 O4 115.79(16) . 1_455
O7 Na1 O4 165.33(17) 3_567 1_455
O14 Na1 O21 145.69(17) 3_567 .
O16 Na1 O21 86.47(15) . .
O7 Na1 O21 117.33(16) 3_567 .
O4 Na1 O21 60.69(14) 1_455 .
O14 Na1 O22 124.84(16) 3_567 3_567
O16 Na1 O22 123.03(15) . 3_567
O7 Na1 O22 56.25(14) 3_567 3_567
O4 Na1 O22 109.42(15) 1_455 3_567
O21 Na1 O22 86.96(14) . 3_567
O14 Na1 S2 123.74(14) 3_567 1_455
O16 Na1 S2 108.41(13) . 1_455
O7 Na1 S2 142.31(14) 3_567 1_455
O4 Na1 S2 30.96(10) 1_455 1_455
O21 Na1 S2 31.10(10) . 1_455
O22 Na1 S2 93.04(11) 3_567 1_455
O14 Na1 S4 110.74(14) 3_567 3_567
O16 Na1 S4 100.23(12) . 3_567
O7 Na1 S4 27.49(10) 3_567 3_567
O4 Na1 S4 138.12(13) 1_455 3_567
O21 Na1 S4 103.52(12) . 3_567
O22 Na1 S4 28.76(9) 3_567 3_567
S2 Na1 S4 119.09(9) 1_455 3_567
O14 Na1 Na2 57.82(13) 3_567 1_455
O16 Na1 Na2 82.92(12) . 1_455
O7 Na1 Na2 146.52(14) 3_567 1_455
O4 Na1 Na2 46.30(11) 1_455 1_455
O21 Na1 Na2 88.08(11) . 1_455
O22 Na1 Na2 153.14(12) 3_567 1_455
S2 Na1 Na2 69.98(7) 1_455 1_455
S4 Na1 Na2 168.09(9) 3_567 1_455
O14 Na1 Mn1 97.01(13) 3_567 .
O16 Na1 Mn1 39.69(10) . .
O7 Na1 Mn1 39.25(10) 3_567 .
O4 Na1 Mn1 151.82(12) 1_455 .
O21 Na1 Mn1 98.00(11) . .
O22 Na1 Mn1 85.78(10) 3_567 .
S2 Na1 Mn1 128.87(8) 1_455 .
S4 Na1 Mn1 60.64(4) 3_567 .
Na2 Na1 Mn1 121.06(8) 1_455 .
O14 Na1 Na4 165.34(14) 3_567 .
O16 Na1 Na4 107.98(13) . .
O7 Na1 Na4 84.57(12) 3_567 .
O4 Na1 Na4 85.58(12) 1_455 .
O21 Na1 Na4 43.96(10) . .
O22 Na1 Na4 43.07(10) 3_567 .
S2 Na1 Na4 57.92(6) 1_455 .
S4 Na1 Na4 62.48(6) 3_567 .
Na2 Na1 Na4 127.69(9) 1_455 .
Mn1 Na1 Na4 90.63(6) . .
O14 Na1 Na6 50.27(13) 3_567 3_567
O16 Na1 Na6 82.20(12) . 3_567
O7 Na1 Na6 43.52(11) 3_567 3_567
O4 Na1 Na6 139.72(13) 1_455 3_567
O21 Na1 Na6 159.58(13) . 3_567
O22 Na1 Na6 85.08(11) 3_567 3_567
S2 Na1 Na6 168.19(9) 1_455 3_567
S4 Na1 Na6 62.26(6) 3_567 3_567
Na2 Na1 Na6 107.20(9) 1_455 3_567
Mn1 Na1 Na6 62.70(5) . 3_567
Na4 Na1 Na6 124.74(9) . 3_567
O5 Na5 O23 119.38(18) 2_556 3_577
O5 Na5 O2 125.75(17) 2_556 .
O23 Na5 O2 114.42(17) 3_577 .
O5 Na5 O3 95.38(16) 2_556 2_556
O23 Na5 O3 84.70(16) 3_577 2_556
O2 Na5 O3 82.65(15) . 2_556
O5 Na5 O6 93.60(15) 2_556 .
O23 Na5 O6 86.29(16) 3_577 .
O2 Na5 O6 96.36(15) . .
O3 Na5 O6 169.57(18) 2_556 .
O5 Na5 S1 142.57(13) 2_556 .
O23 Na5 S1 97.37(14) 3_577 .
O2 Na5 S1 22.15(10) . .
O3 Na5 S1 94.84(12) 2_556 .
O6 Na5 S1 81.12(11) . .
O5 Na5 Na6 44.42(11) 2_556 2_556
O23 Na5 Na6 99.89(14) 3_577 2_556
O2 Na5 Na6 120.26(13) . 2_556
O3 Na5 Na6 52.46(11) 2_556 2_556
O6 Na5 Na6 134.77(12) . 2_556
S1 Na5 Na6 140.77(8) . 2_556
O5 Na5 Na4 113.17(13) 2_556 2_456
O23 Na5 Na4 108.16(13) 3_577 2_456
O2 Na5 Na4 38.90(11) . 2_456
O3 Na5 Na4 44.28(10) 2_556 2_456
O6 Na5 Na4 135.22(12) . 2_456
S1 Na5 Na4 55.59(5) . 2_456
Na6 Na5 Na4 85.52(7) 2_556 2_456
O5 Na5 Na2 65.93(12) 2_556 .
O23 Na5 Na2 84.83(13) 3_577 .
O2 Na5 Na2 127.22(12) . .
O3 Na5 Na2 149.96(13) 2_556 .
O6 Na5 Na2 33.36(10) . .
S1 Na5 Na2 114.39(7) . .
Na6 Na5 Na2 102.09(7) 2_556 .
Na4 Na5 Na2 163.81(8) 2_456 .
O5 Na5 Na3 91.85(12) 2_556 .
O23 Na5 Na3 148.63(14) 3_577 .
O2 Na5 Na3 35.52(11) . .
O3 Na5 Na3 96.04(12) 2_556 .
O6 Na5 Na3 88.95(12) . .
S1 Na5 Na3 51.27(5) . .
Na6 Na5 Na3 105.35(8) 2_556 .
Na4 Na5 Na3 56.56(6) 2_456 .
Na2 Na5 Na3 107.37(7) . .
O22 Na4 O21 95.40(15) 3_567 .
O22 Na4 O2 93.35(15) 3_567 2_446
O21 Na4 O2 132.84(16) . 2_446
O22 Na4 O18 108.03(16) 3_567 .
O21 Na4 O18 96.83(14) . .
O2 Na4 O18 123.94(16) 2_446 .
O22 Na4 O3 94.38(15) 3_567 1_455
O21 Na4 O3 56.74(13) . 1_455
O2 Na4 O3 76.46(14) 2_446 1_455
O18 Na4 O3 147.38(15) . 1_455
O22 Na4 O23 160.38(16) 3_567 2_446
O21 Na4 O23 76.46(15) . 2_446
O2 Na4 O23 80.03(15) 2_446 2_446
O18 Na4 O23 90.82(15) . 2_446
O3 Na4 O23 66.17(14) 1_455 2_446
O22 Na4 O1 129.87(15) 3_567 2_446
O21 Na4 O1 134.32(15) . 2_446
O2 Na4 O1 51.24(12) 2_446 2_446
O18 Na4 O1 76.75(13) . 2_446
O3 Na4 O1 106.98(14) 1_455 2_446
O23 Na4 O1 58.73(13) 2_446 2_446
O22 Na4 S2 95.31(12) 3_567 1_455
O21 Na4 S2 27.94(9) . 1_455
O2 Na4 S2 105.13(12) 2_446 1_455
O18 Na4 S2 122.82(12) . 1_455
O3 Na4 S2 28.80(9) 1_455 1_455
O23 Na4 S2 69.07(11) 2_446 1_455
O1 Na4 S2 124.71(11) 2_446 1_455
O22 Na4 S1 111.18(13) 3_567 2_446
O21 Na4 S1 140.88(13) . 2_446
O2 Na4 S1 24.40(9) 2_446 2_446
O18 Na4 S1 101.26(12) . 2_446
O3 Na4 S1 91.94(11) 1_455 2_446
O23 Na4 S1 68.94(11) 2_446 2_446
O1 Na4 S1 26.89(7) 2_446 2_446
S2 Na4 S1 117.89(8) 1_455 2_446
O22 Na4 S3 85.09(11) 3_567 .
O21 Na4 S3 91.90(11) . .
O2 Na4 S3 135.04(12) 2_446 .
O18 Na4 S3 24.12(10) . .
O3 Na4 S3 148.50(12) 1_455 .
O23 Na4 S3 112.68(12) 2_446 .
O1 Na4 S3 97.08(9) 2_446 .
S2 Na4 S3 119.78(8) 1_455 .
S1 Na4 S3 117.67(7) 2_446 .
O22 Na4 Na1 51.79(11) 3_567 .
O21 Na4 Na1 43.69(10) . .
O2 Na4 Na1 127.18(12) 2_446 .
O18 Na4 Na1 105.79(12) . .
O3 Na4 Na1 69.67(11) 1_455 .
O23 Na4 Na1 118.66(13) 2_446 .
O1 Na4 Na1 176.63(11) 2_446 .
S2 Na4 Na1 52.10(6) 1_455 .
S1 Na4 Na1 151.57(8) 2_446 .
S3 Na4 Na1 85.90(7) . .
O22 Na4 Na3 56.66(11) 3_567 2_446
O21 Na4 Na3 144.01(12) . 2_446
O2 Na4 Na3 42.16(11) 2_446 2_446
O18 Na4 Na3 112.41(12) . 2_446
O3 Na4 Na3 99.61(11) 1_455 2_446
O23 Na4 Na3 121.62(12) 2_446 2_446
O1 Na4 Na3 75.04(9) 2_446 2_446
S2 Na4 Na3 123.88(8) 1_455 2_446
S1 Na4 Na3 54.71(6) 2_446 2_446
S3 Na4 Na3 106.12(7) . 2_446
Na1 Na4 Na3 105.68(8) . 2_446
O21 Na3 O19 86.91(15) . .
O21 Na3 O2 109.53(15) . .
O19 Na3 O2 148.75(17) . .
O21 Na3 O17 93.51(14) . .
O19 Na3 O17 93.95(15) . .
O2 Na3 O17 110.71(16) . .
O21 Na3 O20 160.94(18) . .
O19 Na3 O20 74.74(15) . .
O2 Na3 O20 89.18(15) . .
O17 Na3 O20 82.83(14) . .
O21 Na3 O16 77.94(14) . .
O19 Na3 O16 156.26(16) . .
O2 Na3 O16 54.90(13) . .
O17 Na3 O16 69.18(13) . .
O20 Na3 O16 117.53(16) . .
O21 Na3 S1 93.38(12) . .
O19 Na3 S1 174.82(13) . .
O2 Na3 S1 26.90(9) . .
O17 Na3 S1 91.19(12) . .
O20 Na3 S1 105.36(13) . .
O16 Na3 S1 28.05(8) . .
O21 Na3 Na4 87.74(11) . 2_456
O19 Na3 Na4 117.20(13) . 2_456
O2 Na3 Na4 41.01(10) . 2_456
O17 Na3 Na4 148.84(13) . 2_456
O20 Na3 Na4 105.07(12) . 2_456
O16 Na3 Na4 80.71(10) . 2_456
S1 Na3 Na4 57.67(6) . 2_456
O21 Na3 Na6 137.42(13) . .
O19 Na3 Na6 91.02(12) . .
O2 Na3 Na6 93.65(12) . .
O17 Na3 Na6 44.18(10) . .
O20 Na3 Na6 40.32(11) . .
O16 Na3 Na6 88.04(11) . .
S1 Na3 Na6 92.25(7) . .
Na4 Na3 Na6 129.72(8) 2_456 .
O21 Na3 Na1 39.76(11) . .
O19 Na3 Na1 121.58(13) . .
O2 Na3 Na1 84.89(11) . .
O17 Na3 Na1 73.34(11) . .
O20 Na3 Na1 151.45(14) . .
O16 Na3 Na1 38.95(9) . .
S1 Na3 Na1 60.62(6) . .
Na4 Na3 Na1 88.49(7) 2_456 .
Na6 Na3 Na1 112.16(8) . .
O21 Na3 Mn1 90.55(12) . .
O19 Na3 Mn1 127.79(12) . .
O2 Na3 Mn1 79.83(11) . .
O17 Na3 Mn1 34.14(9) . .
O20 Na3 Mn1 96.56(12) . .
O16 Na3 Mn1 35.85(8) . .
S1 Na3 Mn1 57.39(5) . .
Na4 Na3 Mn1 114.78(7) 2_456 .
Na6 Na3 Mn1 58.15(5) . .
Na1 Na3 Mn1 54.91(5) . .
O21 Na3 Na4 35.98(10) . .
O19 Na3 Na4 68.11(11) . .
O2 Na3 Na4 139.15(12) . .
O17 Na3 Na4 65.61(10) . .
O20 Na3 Na4 128.19(13) . .
O16 Na3 Na4 89.25(10) . .
S1 Na3 Na4 114.79(7) . .
Na4 Na3 Na4 123.44(6) 2_456 .
Na6 Na3 Na4 105.06(7) . .
Na1 Na3 Na4 54.53(6) . .
Mn1 Na3 Na4 79.97(6) . .
O6 Na2 O18 105.34(16) . 2_556
O6 Na2 O1 153.52(18) . 1_655
O18 Na2 O1 93.76(16) 2_556 1_655
O6 Na2 O4 87.44(15) . .
O18 Na2 O4 93.06(16) 2_556 .
O1 Na2 O4 110.04(15) 1_655 .
O6 Na2 O19 74.31(15) . 4_676
O18 Na2 O19 93.62(16) 2_556 4_676
O1 Na2 O19 86.55(15) 1_655 4_676
O4 Na2 O19 161.65(16) . 4_676
O6 Na2 O14 92.05(14) . 3_667
O18 Na2 O14 160.46(15) 2_556 3_667
O1 Na2 O14 73.02(14) 1_655 3_667
O4 Na2 O14 78.64(14) . 3_667
O19 Na2 O14 99.71(16) 4_676 3_667
O6 Na2 Na1 109.93(13) . 1_655
O18 Na2 Na1 120.64(13) 2_556 1_655
O1 Na2 Na1 73.93(12) 1_655 1_655
O4 Na2 Na1 44.34(10) . 1_655
O19 Na2 Na1 140.91(14) 4_676 1_655
O14 Na2 Na1 42.58(10) 3_667 1_655
O6 Na2 S3 91.38(12) . 2_556
O18 Na2 S3 22.20(10) 2_556 2_556
O1 Na2 S3 111.88(13) 1_655 2_556
O4 Na2 S3 75.07(11) . 2_556
O19 Na2 S3 106.70(13) 4_676 2_556
O14 Na2 S3 153.30(12) 3_667 2_556
Na1 Na2 S3 111.91(8) 1_655 2_556
O6 Na2 S4 20.94(10) . .
O18 Na2 S4 126.28(12) 2_556 .
O1 Na2 S4 136.24(14) 1_655 .
O4 Na2 S4 87.05(11) . .
O19 Na2 S4 75.23(11) 4_676 .
O14 Na2 S4 71.43(10) 3_667 .
Na1 Na2 S4 95.74(7) 1_655 .
S3 Na2 S4 111.39(7) 2_556 .
O6 Na2 Na4 146.22(14) . 2_556
O18 Na2 Na4 40.88(10) 2_556 2_556
O1 Na2 Na4 55.28(12) 1_655 2_556
O4 Na2 Na4 93.48(11) . 2_556
O19 Na2 Na4 102.73(12) 4_676 2_556
O14 Na2 Na4 121.27(11) 3_667 2_556
Na1 Na2 Na4 93.57(7) 1_655 2_556
S3 Na2 Na4 56.62(6) 2_556 2_556
S4 Na2 Na4 167.15(8) . 2_556
O6 Na2 Na5 35.47(11) . .
O18 Na2 Na5 70.10(11) 2_556 .
O1 Na2 Na5 152.69(13) 1_655 .
O4 Na2 Na5 93.18(11) . .
O19 Na2 Na5 73.15(11) 4_676 .
O14 Na2 Na5 127.48(11) 3_667 .
Na1 Na2 Na5 133.11(8) 1_655 .
S3 Na2 Na5 59.34(5) 2_556 .
S4 Na2 Na5 56.28(5) . .
Na4 Na2 Na5 110.89(8) 2_556 .
O6 Na2 Na6 54.72(11) . .
O18 Na2 Na6 104.22(13) 2_556 .
O1 Na2 Na6 138.05(13) 1_655 .
O4 Na2 Na6 32.97(10) . .
O19 Na2 Na6 128.68(12) 4_676 .
O14 Na2 Na6 78.40(11) 3_667 .
Na1 Na2 Na6 64.25(6) 1_655 .
S3 Na2 Na6 82.08(7) 2_556 .
S4 Na2 Na6 55.29(5) . .
Na4 Na2 Na6 122.24(8) 2_556 .
Na5 Na2 Na6 68.86(6) . .
S2 O3 Na5 169.1(2) . 2_546
S2 O3 Na4 94.54(19) . 1_655
Na5 O3 Na4 96.18(15) 2_546 1_655
S2 O3 Na6 84.77(18) . .
Na5 O3 Na6 86.87(13) 2_546 .
Na4 O3 Na6 130.38(17) 1_655 .
Na1 O14 Na6 88.31(16) 3_567 .
Na1 O14 Na2 79.60(15) 3_567 3_667
Na6 O14 Na2 162.87(18) . 3_667
S4 O6 Na2 125.5(2) . .
S4 O6 Na5 122.8(2) . .
Na2 O6 Na5 111.17(17) . .
S2 O4 Na6 108.5(2) . .
S2 O4 Na1 95.82(19) . 1_655
Na6 O4 Na1 113.97(17) . 1_655
S2 O4 Na2 132.1(2) . .
Na6 O4 Na2 112.58(17) . .
Na1 O4 Na2 89.36(16) 1_655 .
S4 O7 Mn1 126.1(2) . .
S4 O7 Na1 107.8(2) . 3_567
Mn1 O7 Na1 98.29(16) . 3_567
S4 O7 Na6 120.4(2) . .
Mn1 O7 Na6 102.78(16) . .
Na1 O7 Na6 94.68(15) 3_567 .
S3 O5 Na5 142.8(3) . 2_546
S3 O5 Na6 98.96(19) . .
Na5 O5 Na6 96.88(15) 2_546 .
S1 O1 Na2 140.3(2) . 1_455
S1 O1 Na4 88.48(18) . 2_456
Na2 O1 Na4 85.10(14) 1_455 2_456
S1 O2 Na5 122.3(2) . .
S1 O2 Na4 114.4(2) . 2_456
Na5 O2 Na4 103.70(16) . 2_456
S1 O2 Na3 105.6(2) . .
Na5 O2 Na3 111.16(17) . .
Na4 O2 Na3 96.83(16) 2_456 .
O4 Na6 O20 92.75(16) . .
O4 Na6 O7 105.13(16) . .
O20 Na6 O7 107.86(17) . .
O4 Na6 O17 174.58(16) . .
O20 Na6 O17 83.45(15) . .
O7 Na6 O17 72.56(14) . .
O4 Na6 O5 128.95(16) . .
O20 Na6 O5 105.51(16) . .
O7 Na6 O5 113.28(15) . .
O17 Na6 O5 56.10(12) . .
O4 Na6 O14 83.76(15) . .
O20 Na6 O14 169.20(18) . .
O7 Na6 O14 82.93(15) . .
O17 Na6 O14 100.67(14) . .
O5 Na6 O14 69.51(14) . .
O4 Na6 O3 53.85(13) . .
O20 Na6 O3 90.56(15) . .
O7 Na6 O3 153.54(16) . .
O17 Na6 O3 129.81(15) . .
O5 Na6 O3 78.25(13) . .
O14 Na6 O3 79.12(14) . .
O4 Na6 S2 26.94(11) . .
O20 Na6 S2 85.01(12) . .
O7 Na6 S2 132.03(13) . .
O17 Na6 S2 155.23(14) . .
O5 Na6 S2 106.69(12) . .
O14 Na6 S2 87.32(11) . .
O3 Na6 S2 28.51(8) . .
O4 Na6 S3 156.88(14) . .
O20 Na6 S3 94.90(13) . .
O7 Na6 S3 93.22(11) . .
O17 Na6 S3 28.11(9) . .
O5 Na6 S3 27.99(9) . .
O14 Na6 S3 84.69(11) . .
O3 Na6 S3 104.22(11) . .
S2 Na6 S3 132.52(9) . .
O4 Na6 Na1 92.03(13) . 3_567
O20 Na6 Na1 149.24(15) . 3_567
O7 Na6 Na1 41.81(10) . 3_567
O17 Na6 Na1 89.32(12) . 3_567
O5 Na6 Na1 94.84(12) . 3_567
O14 Na6 Na1 41.42(11) . 3_567
O3 Na6 Na1 116.43(11) . 3_567
S2 Na6 Na1 111.29(8) . 3_567
S3 Na6 Na1 92.47(7) . 3_567
O4 Na6 Mn1 141.35(14) . .
O20 Na6 Mn1 102.38(12) . .
O7 Na6 Mn1 36.40(9) . .
O17 Na6 Mn1 36.96(9) . .
O5 Na6 Mn1 81.06(10) . .
O14 Na6 Mn1 86.53(11) . .
O3 Na6 Mn1 157.92(11) . .
S2 Na6 Mn1 167.68(9) . .
S3 Na6 Mn1 57.38(4) . .
Na1 Na6 Mn1 57.73(5) 3_567 .
O4 Na6 Na3 132.62(13) . .
O20 Na6 Na3 42.44(11) . .
O7 Na6 Na3 82.00(11) . .
O17 Na6 Na3 42.71(9) . .
O5 Na6 Na3 86.17(11) . .
O14 Na6 Na3 143.23(12) . .
O3 Na6 Na3 123.58(12) . .
S2 Na6 Na3 126.98(9) . .
S3 Na6 Na3 62.97(6) . .
Na1 Na6 Na3 118.71(8) 3_567 .
Mn1 Na6 Na3 62.04(5) . .
S3 O18 Na2 121.8(2) . 2_546
S3 O18 Na4 114.5(2) . .
Na2 O18 Na4 100.17(16) 2_546 .
S3 O17 Mn1 123.0(2) . .
S3 O17 Na3 126.0(2) . .
Mn1 O17 Na3 106.19(15) . .
S3 O17 Na6 99.88(19) . .
Mn1 O17 Na6 98.40(15) . .
Na3 O17 Na6 93.11(14) . .
Na3 O19 Na2 119.26(18) . 4_575
Na6 O20 Na3 97.24(16) . .
S1 O16 Mn1 128.8(2) . .
S1 O16 Na1 131.1(2) . .
Mn1 O16 Na1 98.24(15) . .
S1 O16 Na3 93.61(18) . .
Mn1 O16 Na3 97.32(14) . .
Na1 O16 Na3 92.79(15) . .
S2 O21 Na3 143.5(2) 1_455 .
S2 O21 Na1 93.66(18) 1_455 .
Na3 O21 Na1 101.16(17) . .
S2 O21 Na4 103.57(19) 1_455 .
Na3 O21 Na4 108.82(16) . .
Na1 O21 Na4 92.35(15) . .
S4 O22 Na4 122.9(2) . 3_567
S4 O22 Na1 91.27(19) . 3_567
Na4 O22 Na1 85.14(14) 3_567 3_567
Na5 O23 Na4 169.3(2) 3_577 2_456

loop_
_geom_bond_atom_site_label_1
_geom_bond_atom_site_label_2
_geom_bond_distance
_geom_bond_site_symmetry_2
Mn1 O17 2.179(4) .
Mn1 O17 2.179(4) 3_567
Mn1 O7 2.182(4) .
Mn1 O7 2.182(4) 3_567
Mn1 O16 2.202(4) 3_567
Mn1 O16 2.202(4) .
Mn1 Na1 3.412(2) 3_567
Mn1 Na1 3.412(2) .
Mn1 Na6 3.586(2) 3_567
Mn1 Na6 3.586(2) .
Mn1 Na3 3.729(3) .
Mn1 Na3 3.729(3) 3_567
Cu1 S2 2.2195(16) .
Cu1 S4 2.2490(15) 4_675
Cu1 S1 2.2611(17) 4_675
Cu1 S3 2.2946(16) 2_556
S3 O18 1.498(4) .
S3 O5 1.513(4) .
S3 O17 1.523(4) .
S3 Cu1 2.2946(16) 2_546
S3 Na6 3.184(3) .
S3 Na4 3.336(3) .
S3 Na2 3.369(3) 2_546
S4 O6 1.485(4) .
S4 O22 1.517(4) .
S4 O7 1.528(4) .
S4 Cu1 2.2490(15) 4_576
S4 Na1 3.151(3) 3_567
S4 Na2 3.382(3) .
S2 O4 1.503(4) .
S2 O21 1.504(4) 1_655
S2 O3 1.508(4) .
S2 Na1 2.906(3) 1_655
S2 Na4 3.121(3) 1_655
S2 Na6 3.146(3) .
S1 O1 1.506(4) .
S1 O2 1.510(4) .
S1 O16 1.515(4) .
S1 Cu1 2.2611(17) 4_576
S1 Na3 3.216(3) .
S1 Na4 3.329(3) 2_456
S1 Na5 3.386(3) .
Na1 O14 2.303(5) 3_567
Na1 O16 2.310(4) .
Na1 O7 2.327(4) 3_567
Na1 O4 2.340(4) 1_455
Na1 O21 2.393(5) .
Na1 O22 2.729(5) 3_567
Na1 S2 2.906(3) 1_455
Na1 S4 3.151(3) 3_567
Na1 Na2 3.348(3) 1_455
Na1 Na4 3.461(3) .
Na1 Na6 3.480(3) 3_567
Na5 O5 2.301(4) 2_556
Na5 O23 2.308(5) 3_577
Na5 O2 2.328(4) .
Na5 O3 2.385(4) 2_556
Na5 O6 2.422(4) .
Na5 Na6 3.654(3) 2_556
Na5 Na4 3.724(3) 2_456
Na5 Na2 3.893(3) .
Na5 Na3 3.953(3) .
Na4 O22 2.372(5) 3_567
Na4 O21 2.404(4) .
Na4 O2 2.407(4) 2_446
Na4 O18 2.425(4) .
Na4 O3 2.616(4) 1_455
Na4 O23 2.708(5) 2_446
Na4 O1 3.009(5) 2_446
Na4 S2 3.121(3) 1_455
Na4 S1 3.329(3) 2_446
Na4 Na3 3.643(3) 2_446
Na3 O21 2.359(4) .
Na3 O19 2.458(5) .
Na3 O2 2.462(5) .
Na3 O17 2.479(4) .
Na3 O20 2.482(5) .
Na3 O16 2.742(5) .
Na3 Na4 3.643(3) 2_456
Na3 Na6 3.649(3) .
Na2 O6 2.296(4) .
Na2 O18 2.329(5) 2_556
Na2 O1 2.335(4) 1_655
Na2 O4 2.420(5) .
Na2 O19 2.486(5) 4_676
Na2 O14 2.881(5) 3_667
Na2 Na1 3.348(3) 1_655
Na2 S3 3.369(3) 2_556
Na2 Na4 3.647(3) 2_556
Na2 Na6 3.950(3) .
O3 Na5 2.385(4) 2_546
O3 Na4 2.616(4) 1_655
O3 Na6 2.902(5) .
O14 Na1 2.303(5) 3_567
O14 Na6 2.677(5) .
O14 Na2 2.881(5) 3_667
O4 Na6 2.328(4) .
O4 Na1 2.340(4) 1_655
O7 Na1 2.327(4) 3_567
O7 Na6 2.404(5) .
O5 Na5 2.301(4) 2_546
O5 Na6 2.576(5) .
O1 Na2 2.335(4) 1_455
O1 Na4 3.009(5) 2_456
O2 Na4 2.407(4) 2_456
Na6 O20 2.380(5) .
Na6 O17 2.547(4) .
Na6 Na1 3.480(3) 3_567
O18 Na2 2.329(5) 2_546
O19 Na2 2.486(5) 4_575
O21 S2 1.504(4) 1_455
O22 Na4 2.372(5) 3_567
O22 Na1 2.729(5) 3_567
O23 Na5 2.308(5) 3_577
O23 Na4 2.708(5) 2_456
